data_4509405
loop_
_publ_author_name
'Hudson, Timothy A.'
'Robson, Richard'

_publ_section_title
;
 A New Class of TCNQ Derivatives Easily Generated from TCNQH2Containing
 Discrete TCNQ2&#x2212;Anions and Noncoordinating Cations
;
_journal_issue 4
_journal_name_full 'Crystal Growth &amp; Design'
_journal_page_first 1658
_journal_paper_doi 10.1021/cg801400j
_journal_volume 9
_journal_year 2009
_chemical_formula_moiety '(C12 H4 N4 2-), (C20 H16 N4 PT1 2+)'
_chemical_formula_sum 'C32 H20 N8 Pt'
_chemical_formula_weight 711.65
_chemical_name_systematic
;
 ?
;
_space_group_IT_number 14
_symmetry_cell_setting monoclinic
_symmetry_space_group_name_Hall '-P 2yn'
_symmetry_space_group_name_H-M 'P 1 21/n 1'
_atom_sites_solution_hydrogens geom
_atom_sites_solution_primary direct
_atom_sites_solution_secondary difmap
_audit_creation_method SHELXL-97
_cell_angle_alpha 90.00
_cell_angle_beta 93.8440(10)
_cell_angle_gamma 90.00
_cell_formula_units_Z 2
_cell_length_a 7.19120(10)
_cell_length_b 16.55800(10)
_cell_length_c 10.48760(10)
_cell_measurement_reflns_used 5268
_cell_measurement_temperature 130(2)
_cell_measurement_theta_max 73.1637
_cell_measurement_theta_min 4.2201
_cell_volume 1245.97(2)
_computing_cell_refinement
;
CrysAlis RED, Oxford Diffraction Ltd.,
Version 1.171.32.15 (release 10-01-2008 CrysAlis171 .NET)
(compiled Jan 10 2008,16:37:18)
;
_computing_data_collection
;
CrysAlis CCD, Oxford Diffraction Ltd.,
Version 1.171.32.15 (release 10-01-2008 CrysAlis171 .NET)
(compiled Jan 10 2008,16:37:18)
;
_computing_data_reduction
;
CrysAlis RED, Oxford Diffraction Ltd.,
Version 1.171.32.15 (release 10-01-2008 CrysAlis171 .NET)
(compiled Jan 10 2008,16:37:18)
;
_computing_structure_refinement 'SHELXL-97 (Sheldrick, 1997)'
_computing_structure_solution 'SHELXS-97 (Sheldrick, 1997)'
_diffrn_ambient_temperature 130(2)
_diffrn_detector_area_resol_mean 16.0711
_diffrn_measured_fraction_theta_full 0.992
_diffrn_measured_fraction_theta_max 0.992
_diffrn_measurement_device_type 'XCalibur - Oxford Diffraction'
_diffrn_measurement_method '\f & \w'
_diffrn_radiation_monochromator graphite
_diffrn_radiation_source 'fine-focus sealed tube'
_diffrn_radiation_type CuK\a
_diffrn_radiation_wavelength 1.5418
_diffrn_reflns_av_R_equivalents 0.0234
_diffrn_reflns_av_sigmaI/netI 0.0209
_diffrn_reflns_limit_h_max 5
_diffrn_reflns_limit_h_min -8
_diffrn_reflns_limit_k_max 20
_diffrn_reflns_limit_k_min -19
_diffrn_reflns_limit_l_max 13
_diffrn_reflns_limit_l_min -12
_diffrn_reflns_number 8051
_diffrn_reflns_theta_full 73.36
_diffrn_reflns_theta_max 73.36
_diffrn_reflns_theta_min 5.00
_exptl_absorpt_coefficient_mu 10.863
_exptl_absorpt_correction_T_max 1.0000
_exptl_absorpt_correction_T_min 0.6215
_exptl_absorpt_correction_type multi-scan
_exptl_absorpt_process_details
;
CrysAlis RED, Oxford Diffraction Ltd.,
Version 1.171.32.15 (release 10-01-2008 CrysAlis171 .NET)
(compiled Jan 10 2008,16:37:18)
Empirical absorption correction using spherical harmonics,
 implemented in SCALE3 ABSPACK scaling algorithm.
;
_exptl_crystal_colour black
_exptl_crystal_density_diffrn 1.897
_exptl_crystal_density_method 'not measured'
_exptl_crystal_description block
_exptl_crystal_F_000 692
_exptl_crystal_size_max 0.20
_exptl_crystal_size_mid 0.10
_exptl_crystal_size_min 0.10
_refine_diff_density_max 1.096
_refine_diff_density_min -0.701
_refine_diff_density_rms 0.128
_refine_ls_extinction_method none
_refine_ls_goodness_of_fit_ref 1.063
_refine_ls_hydrogen_treatment constr
_refine_ls_matrix_type full
_refine_ls_number_parameters 187
_refine_ls_number_reflns 2481
_refine_ls_number_restraints 0
_refine_ls_restrained_S_all 1.063
_refine_ls_R_factor_all 0.0296
_refine_ls_R_factor_gt 0.0248
_refine_ls_shift/su_max 0.001
_refine_ls_shift/su_mean 0.000
_refine_ls_structure_factor_coef Fsqd
_refine_ls_weighting_details 'calc w=1/[\s^2^(Fo^2^)+(0.0477P)^2^+0.0000P] where P=(Fo^2^+2Fc^2^)/3'
_refine_ls_weighting_scheme calc
_refine_ls_wR_factor_gt 0.0642
_refine_ls_wR_factor_ref 0.0664
_reflns_number_gt 2078
_reflns_number_total 2481
_reflns_threshold_expression >2sigma(I)
_cod_data_source_file cg801400jsup2.cif
_cod_data_source_block ptabs
_cod_depositor_comments
;
The following automatic conversions were performed:

'_symmetry_cell_setting' value 'MONOCLINIC' changed to 'monoclinic'
according to /home/saulius/struct/CIF-dictionaries/cif_core.dic
dictionary named 'cif_core.dic' version 2.4.2 from 2011-04-26.

Automatic conversion script
Id: cif_fix_values 1891 2012-01-12 08:04:46Z andrius 
;
_cod_original_sg_symbol_H-M P2(1)/n
_cod_database_code 4509405

loop_
_symmetry_equiv_pos_as_xyz
'x, y, z'
'-x+1/2, y+1/2, -z+1/2'
'-x, -y, -z'
'x-1/2, -y-1/2, z-1/2'

loop_
_atom_site_label
_atom_site_type_symbol
_atom_site_fract_x
_atom_site_fract_y
_atom_site_fract_z
_atom_site_U_iso_or_equiv
_atom_site_adp_type
_atom_site_occupancy
_atom_site_symmetry_multiplicity
_atom_site_calc_flag
_atom_site_refinement_flags
C11 C 0.8999(5) 0.50609(16) 0.2582(4) 0.0206(7) Uani 1 1 d .
Pt1 Pt 1.0000 0.5000 0.0000 0.01739(9) Uani 1 2 d S
N4 N 0.9745(3) 0.40270(15) 0.1140(2) 0.0218(5) Uani 1 1 d .
C12 C 0.8981(4) 0.41972(18) 0.2271(3) 0.0210(5) Uani 1 1 d .
N3 N 0.9795(3) 0.55356(16) 0.1718(2) 0.0205(5) Uani 1 1 d .
C15 C 0.9722(4) 0.26271(19) 0.1687(3) 0.0289(6) Uani 1 1 d .
H15 H 1.0023 0.2098 0.1489 0.035 Uiso 1 1 calc R
C13 C 0.8469(4) 0.35957(19) 0.3086(3) 0.0253(6) Uani 1 1 d .
H13 H 0.7889 0.3721 0.3827 0.030 Uiso 1 1 calc R
C10 C 0.8430(4) 0.53699(19) 0.3726(3) 0.0241(6) Uani 1 1 d .
H10 H 0.7824 0.5042 0.4287 0.029 Uiso 1 1 calc R
C14 C 0.8835(4) 0.2800(2) 0.2777(3) 0.0298(6) Uani 1 1 d .
H14 H 0.8483 0.2383 0.3306 0.036 Uiso 1 1 calc R
C9 C 0.8783(4) 0.6175(2) 0.4018(3) 0.0284(6) Uani 1 1 d .
H9 H 0.8365 0.6402 0.4757 0.034 Uiso 1 1 calc R
C16 C 1.0156(4) 0.32548(19) 0.0891(3) 0.0267(6) Uani 1 1 d .
H16 H 1.0756 0.3138 0.0154 0.032 Uiso 1 1 calc R
C7 C 1.0252(4) 0.63014(18) 0.2056(3) 0.0239(6) Uani 1 1 d .
H7 H 1.0916 0.6615 0.1507 0.029 Uiso 1 1 calc R
C8 C 0.9759(4) 0.66316(19) 0.3196(3) 0.0278(6) Uani 1 1 d .
H8 H 1.0087 0.7161 0.3406 0.033 Uiso 1 1 calc R
C5 C 0.0166(4) 0.92018(19) 0.4627(3) 0.0243(6) Uani 1 1 d .
H5 H 0.0280 0.8663 0.4395 0.029 Uiso 1 1 calc R
N2 N 0.1319(4) 1.07775(16) 0.0854(2) 0.0273(5) Uani 1 1 d .
C4 C 0.0421(4) 0.9804(2) 0.3714(3) 0.0220(6) Uani 1 1 d .
C2 C 0.0850(4) 0.96096(18) 0.2411(3) 0.0221(6) Uani 1 1 d .
C3 C 0.1120(4) 1.0245(2) 0.1531(3) 0.0225(6) Uani 1 1 d .
N1 N 0.1242(4) 0.81574(17) 0.1656(2) 0.0308(6) Uani 1 1 d .
C1 C 0.1062(4) 0.88175(19) 0.1989(2) 0.0240(6) Uani 1 1 d .
C6 C -0.0254(4) 0.9388(2) 0.5870(3) 0.0245(6) Uani 1 1 d .
H6 H -0.0429 0.8970 0.6442 0.029 Uiso 1 1 calc R

loop_
_atom_site_aniso_label
_atom_site_aniso_U_11
_atom_site_aniso_U_22
_atom_site_aniso_U_33
_atom_site_aniso_U_23
_atom_site_aniso_U_13
_atom_site_aniso_U_12
C11 0.0214(17) 0.0203(17) 0.0202(17) 0.0022(9) 0.0015(13) 0.0007(9)
Pt1 0.02210(12) 0.01583(12) 0.01481(12) 0.00050(5) 0.00546(7) 0.00040(5)
N4 0.0257(12) 0.0204(13) 0.0195(10) 0.0031(9) 0.0033(9) -0.0007(9)
C12 0.0213(14) 0.0217(15) 0.0200(12) 0.0023(11) 0.0027(10) -0.0002(11)
N3 0.0231(12) 0.0214(12) 0.0174(10) -0.0020(9) 0.0055(8) 0.0026(9)
C15 0.0372(17) 0.0202(15) 0.0293(14) 0.0004(11) 0.0025(12) -0.0005(12)
C13 0.0273(16) 0.0266(16) 0.0220(13) 0.0041(11) 0.0026(11) -0.0017(12)
C10 0.0284(15) 0.0270(18) 0.0177(12) 0.0027(11) 0.0058(10) 0.0021(11)
C14 0.0347(17) 0.0261(16) 0.0286(14) 0.0079(12) 0.0016(12) -0.0055(13)
C9 0.0334(16) 0.0322(17) 0.0196(13) -0.0031(12) 0.0029(11) 0.0044(13)
C16 0.0327(17) 0.0257(16) 0.0222(13) -0.0013(11) 0.0048(11) 0.0028(12)
C7 0.0276(15) 0.0211(14) 0.0234(13) 0.0025(11) 0.0028(10) -0.0029(11)
C8 0.0327(17) 0.0235(15) 0.0270(14) -0.0018(11) 0.0011(11) 0.0032(12)
C5 0.0288(16) 0.0204(15) 0.0236(13) -0.0017(13) 0.0016(11) 0.0014(11)
N2 0.0379(15) 0.0240(13) 0.0210(10) -0.0013(10) 0.0089(9) -0.0012(10)
C4 0.0212(14) 0.0248(14) 0.0202(14) -0.0007(13) 0.0029(11) -0.0012(13)
C2 0.0281(15) 0.0209(16) 0.0178(13) 0.0015(10) 0.0052(10) -0.0002(10)
C3 0.0258(15) 0.0254(15) 0.0168(13) -0.0041(14) 0.0056(10) -0.0004(13)
N1 0.0442(16) 0.0227(14) 0.0265(12) 0.0010(10) 0.0101(11) 0.0014(11)
C1 0.0249(14) 0.0312(18) 0.0164(11) 0.0050(11) 0.0057(10) -0.0017(12)
C6 0.0290(15) 0.0235(16) 0.0212(14) 0.0022(12) 0.0044(11) -0.0001(12)

loop_
_atom_type_symbol
_atom_type_description
_atom_type_scat_dispersion_real
_atom_type_scat_dispersion_imag
_atom_type_scat_source
C C 0.0181 0.0091 'International Tables Vol C Tables 4.2.6.8 and 6.1.1.4'
H H 0.0000 0.0000 'International Tables Vol C Tables 4.2.6.8 and 6.1.1.4'
N N 0.0311 0.0180 'International Tables Vol C Tables 4.2.6.8 and 6.1.1.4'
Pt Pt -4.5932 6.9264 'International Tables Vol C Tables 4.2.6.8 and 6.1.1.4'

loop_
_geom_angle_atom_site_label_1
_geom_angle_atom_site_label_2
_geom_angle_atom_site_label_3
_geom_angle
_geom_angle_site_symmetry_1
_geom_angle_site_symmetry_3
N3 C11 C10 121.7(3) . .
N3 C11 C12 114.5(3) . .
C10 C11 C12 123.5(3) . .
N4 Pt1 N4 180.00(9) . 3_765
N4 Pt1 N3 101.08(10) . 3_765
N4 Pt1 N3 78.92(10) 3_765 3_765
N4 Pt1 N3 78.92(10) . .
N4 Pt1 N3 101.08(10) 3_765 .
N3 Pt1 N3 180.00(13) 3_765 .
C16 N4 C12 118.1(2) . .
C16 N4 Pt1 127.9(2) . .
C12 N4 Pt1 113.9(2) . .
N4 C12 C13 121.8(3) . .
N4 C12 C11 113.3(3) . .
C13 C12 C11 124.4(3) . .
C7 N3 C11 118.4(3) . .
C7 N3 Pt1 127.9(2) . .
C11 N3 Pt1 113.6(2) . .
C14 C15 C16 118.8(3) . .
C12 C13 C14 118.6(3) . .
C9 C10 C11 118.9(3) . .
C15 C14 C13 119.8(3) . .
C8 C9 C10 118.9(3) . .
N4 C16 C15 122.5(3) . .
N3 C7 C8 121.7(3) . .
C9 C8 C7 119.8(3) . .
C6 C5 C4 121.9(3) . .
C5 C4 C6 116.3(3) . 3_576
C5 C4 C2 121.9(3) . .
C6 C4 C2 121.8(3) 3_576 .
C1 C2 C3 117.8(3) . .
C1 C2 C4 122.7(3) . .
C3 C2 C4 119.4(3) . .
N2 C3 C2 177.5(3) . .
N1 C1 C2 179.1(3) . .
C5 C6 C4 121.8(3) . 3_576

loop_
_geom_bond_atom_site_label_1
_geom_bond_atom_site_label_2
_geom_bond_distance
_geom_bond_site_symmetry_2
C11 N3 1.355(4) .
C11 C10 1.391(5) .
C11 C12 1.467(4) .
Pt1 N4 2.022(2) .
Pt1 N4 2.022(2) 3_765
Pt1 N3 2.022(2) 3_765
Pt1 N3 2.022(2) .
N4 C16 1.342(4) .
N4 C12 1.369(4) .
C12 C13 1.379(4) .
N3 C7 1.351(4) .
C15 C14 1.376(5) .
C15 C16 1.382(4) .
C13 C14 1.387(5) .
C10 C9 1.388(5) .
C9 C8 1.374(5) .
C7 C8 1.382(4) .
C5 C6 1.393(4) .
C5 C4 1.403(5) .
N2 C3 1.146(4) .
C4 C6 1.414(5) 3_576
C4 C2 1.456(4) .
C2 C1 1.396(4) .
C2 C3 1.422(4) .
N1 C1 1.157(4) .
C6 C4 1.414(5) 3_576
